data_2104027
loop_
_publ_author_name
'Shiraki, Koichi'
'Tsuchiya, Taku'
'Ono, Shigeaki'

_publ_section_title
;
 Structural refinements of high-pressure phases in germanium dioxide
;
_journal_issue 6
_journal_name_full 'Acta Crystallographica Section B'
_journal_page_first 701
_journal_page_last 708
_journal_paper_doi 10.1107/S0108768103021761
_journal_volume 59
_journal_year 2003
_chemical_formula_moiety 'Ge O2'
_chemical_formula_structural 'Ge O2'
_chemical_formula_sum 'Ge O2'
_chemical_formula_weight 104.6088
_chemical_name_systematic ' germanium dioxide'
_space_group_IT_number 205
_symmetry_cell_setting cubic
_symmetry_space_group_name_Hall '-P 2ac 2ab 3'
_symmetry_space_group_name_H-M 'P a -3'
_cell_angle_alpha 90.0
_cell_angle_beta 90.0
_cell_angle_gamma 90.0
_cell_formula_units_Z 4
_cell_length_a 4.3365(15)
_cell_length_b 4.3365(15)
_cell_length_c 4.3365(15)
_cell_volume 81.55(5)
_cod_data_source_file ws0004.cif
_cod_data_source_block III_phase_1
_cod_database_code 2104027

loop_
_symmetry_equiv_pos_site_id
_symmetry_equiv_pos_as_xyz
1 x,y,z
2 -x+1/2,-y,z+1/2
3 -x,y+1/2,-z+1/2
4 x+1/2,-y+1/2,-z
5 z,x,y
6 z+1/2,-x+1/2,-y
7 -z+1/2,-x,y+1/2
8 -z,x+1/2,-y+1/2
9 y,z,x
10 -y,z+1/2,-x+1/2
11 y+1/2,-z+1/2,-x
12 -y+1/2,-z,x+1/2
13 -x,-y,-z
14 x+1/2,y,-z+1/2
15 x,-y+1/2,z+1/2
16 -x+1/2,y+1/2,z
17 -z,-x,-y
18 -z+1/2,x+1/2,y
19 z+1/2,x,-y+1/2
20 z,-x+1/2,y+1/2
21 -y,-z,-x
22 y,-z+1/2,x+1/2
23 -y+1/2,z+1/2,x
24 y+1/2,z,-x+1/2

loop_
_atom_site_label
_atom_site_fract_x
_atom_site_fract_y
_atom_site_fract_z
_atom_site_thermal_displace_type
_atom_site_occupancy
_atom_site_type_symbol
Ge1 0.0 0.0 0.0 Biso 1.0 Ge
O1 0.3417(16) 0.3417(16) 0.3417(16) Biso 1.0 O

loop_
_cod_related_entry_id
_cod_related_entry_database
_cod_related_entry_code
1 ChemSpider 10605912
